data_7213251
loop_
_publ_author_name
'Kocienski, Philip'
'Narquizian, Robert'
'Raubo, Piotr'
'Smith, Christopher'
'Farrugia, Louis J.'
'Muir, Kenneth'
'Boyle, F. Thomas'

_publ_section_title
;
 Synthetic studies on the pederin family of antitumour agents. Syntheses
 of mycalamide B, theopederin D and pederin
;
_journal_issue 15
_journal_name_full 'Journal of the Chemical Society, Perkin Transactions 1'
_journal_page_first 2357
_journal_paper_doi 10.1039/a909898d
_journal_year 2000
_chemical_compound_source 'synthesis as described'
_chemical_formula_moiety 'C29 H39 N O7 Se'
_chemical_formula_structural 'C29 H39 N O7 Se'
_chemical_formula_sum 'C29 H39 N O7 Se'
_chemical_formula_weight 592.57
_chemical_name_systematic
;
 ?
;
_space_group_IT_number 4
_symmetry_cell_setting monoclinic
_symmetry_Int_Tables_number 4
_symmetry_space_group_name_Hall 'P 2yb'
_symmetry_space_group_name_H-M 'P 1 21 1'
_atom_sites_solution_hydrogens geom
_atom_sites_solution_primary direct
_atom_sites_solution_secondary difmap
_audit_conform_dict_location ftp://ftp.iucr.org/cifdics/cif_core2.1beta.dic
_audit_conform_dict_name cif_core.dic
_audit_conform_dict_version 2.1beta3
_audit_creation_date 1998-09-10T08:40:42-00:00
_audit_creation_method 'WinGX routine CIF_UPDATE'
_cell_angle_alpha 90
_cell_angle_beta 103.768(3)
_cell_angle_gamma 90
_cell_formula_units_Z 2
_cell_length_a 8.5035(5)
_cell_length_b 10.0704(9)
_cell_length_c 17.6777(6)
_cell_measurement_reflns_used 25
_cell_measurement_temperature 291(2)
_cell_measurement_theta_max 20.09
_cell_measurement_theta_min 13.18
_cell_measurement_wavelength 0.71073
_cell_volume 1470.31(17)
_computing_cell_refinement 'CAD4 Express (Enraf Nonius, 1992)'
_computing_data_collection 'CAD4 Express (Enraf Nonius, 1992)'
_computing_data_reduction 'XCAD4 (Harms & Wocadlo, 1995)'
_computing_molecular_graphics 'Ortep-3 for Windows (Farrugia, 1997)'
_computing_publication_material 'WinGX publication routines (Farrugia, 1998)'
_computing_structure_refinement 'SHELXL-97 (Sheldrick, 1997)'
_computing_structure_solution 'SIR97 (Altomare et al, 1997)'
_diffrn_ambient_temperature 291(2)
_diffrn_detector 'scintillation LiI'
_diffrn_detector_dtime 1.195
_diffrn_measured_fraction_theta_full 0.999
_diffrn_measured_fraction_theta_max 0.999
_diffrn_measurement_device '\k-geometry diffractometer'
_diffrn_measurement_device_type 'Enraf Nonius TurboCAD4'
_diffrn_measurement_method 'non-profiled omega/2theta scans'
_diffrn_orient_matrix_type
;
  x-axis points to radiation source
  the matrix is specified in reciprocal space
;
_diffrn_orient_matrix_UB_11 -0.36162E-1
_diffrn_orient_matrix_UB_12 0.7662E-2
_diffrn_orient_matrix_UB_13 -0.57953E-1
_diffrn_orient_matrix_UB_21 -0.10945
_diffrn_orient_matrix_UB_22 0.29504E-1
_diffrn_orient_matrix_UB_23 0.4901E-2
_diffrn_orient_matrix_UB_31 0.37063E-1
_diffrn_orient_matrix_UB_32 0.09457
_diffrn_orient_matrix_UB_33 0.00319
_diffrn_radiation_monochromator graphite
_diffrn_radiation_type MoK\a
_diffrn_radiation_wavelength 0.71073
_diffrn_reflns_av_R_equivalents 0.0234
_diffrn_reflns_av_sigmaI/netI 0.0589
_diffrn_reflns_limit_h_max 10
_diffrn_reflns_limit_h_min -1
_diffrn_reflns_limit_k_max 12
_diffrn_reflns_limit_k_min -1
_diffrn_reflns_limit_l_max 21
_diffrn_reflns_limit_l_min -21
_diffrn_reflns_number 4104
_diffrn_reflns_theta_full 25.97
_diffrn_reflns_theta_max 25.97
_diffrn_reflns_theta_min 2.34
_diffrn_source 'Enraf Nonius FR590'
_diffrn_standards_decay_% 3
_diffrn_standards_interval_time 120
_diffrn_standards_number 3
_exptl_absorpt_coefficient_mu 1.321
_exptl_absorpt_correction_T_max 0.8306
_exptl_absorpt_correction_T_min 0.6815
_exptl_absorpt_correction_type psi-scan
_exptl_absorpt_process_details
;
North A.C.T., Phillips D.C. & Mathews F.S. (1968) Acta. Cryst. A24, 351
        Number of psi-scan sets used was   7
        Theta correction was applied.
        Averaged transmission function was used.
        Fourier smoothing - Window value   4
;
_exptl_crystal_colour colourless
_exptl_crystal_density_diffrn 1.338
_exptl_crystal_density_method 'not measured'
_exptl_crystal_description plate
_exptl_crystal_F_000 620
_exptl_crystal_size_max 0.3
_exptl_crystal_size_mid 0.23
_exptl_crystal_size_min 0.07
_refine_diff_density_max 0.233
_refine_diff_density_min -0.269
_refine_diff_density_rms 0.045
_refine_ls_abs_structure_details 'Flack H D (1983), Acta Cryst. A39, 876-881'
_refine_ls_abs_structure_Flack -0.010(11)
_refine_ls_extinction_method none
_refine_ls_goodness_of_fit_ref 1.001
_refine_ls_hydrogen_treatment mixed
_refine_ls_matrix_type full
_refine_ls_number_parameters 332
_refine_ls_number_reflns 3402
_refine_ls_number_restraints 1
_refine_ls_restrained_S_all 1
_refine_ls_R_factor_all 0.1014
_refine_ls_R_factor_gt 0.0361
_refine_ls_shift/su_max 0.002
_refine_ls_shift/su_mean 0
_refine_ls_structure_factor_coef Fsqd
_refine_ls_weighting_scheme calc
_refine_ls_wR_factor_gt 0.0626
_refine_ls_wR_factor_ref 0.0774
_reflns_number_gt 2097
_reflns_number_total 3402
_reflns_threshold_expression >2sigma(I)
_cod_data_source_file a909898dsup1.cif
_cod_data_source_block pk3
_cod_original_sg_symbol_H-M 'P 21'
_cod_database_code 7213251
_exptl_absorpt_factor_mur 0.183
_exptl_absorpt_correction_t_ave 0.7745
_diffrn_standards_decay_corr_max 1.024
_diffrn_standards_decay_corr_min 0.976

loop_
_symmetry_equiv_pos_as_xyz
'x, y, z'
'-x, y+1/2, -z'

loop_
_atom_site_label
_atom_site_type_symbol
_atom_site_fract_x
_atom_site_fract_y
_atom_site_fract_z
_atom_site_U_iso_or_equiv
_atom_site_adp_type
_atom_site_occupancy
_atom_site_symmetry_multiplicity
_atom_site_calc_flag
_atom_site_refinement_flags
_atom_site_disorder_assembly
_atom_site_disorder_group
C2 C -1.0681(5) -0.2110(6) -0.1918(2) 0.0478(13) Uani 1 1 d . B .
H2 H -1.1175 -0.299 -0.1928 0.057 Uiso 1 1 calc R . .
C2A C -1.1671(6) -0.1151(7) -0.1575(3) 0.0688(18) Uani 1 1 d . . .
H2A1 H -1.1579 -0.1367 -0.1037 0.083 Uiso 1 1 calc R . .
H2A2 H -1.2785 -0.1208 -0.1854 0.083 Uiso 1 1 calc R . .
H2A3 H -1.1282 -0.0264 -0.1614 0.083 Uiso 1 1 calc R . .
C3 C -0.8910(5) -0.2231(6) -0.1513(2) 0.0489(14) Uani 1 1 d . . .
H3 H -0.8838 -0.2498 -0.0973 0.059 Uiso 1 1 calc R . .
C3A C -0.7969(6) -0.0941(7) -0.1498(3) 0.0674(16) Uani 1 1 d . . .
H3A1 H -0.692 -0.1032 -0.1151 0.081 Uiso 1 1 calc R . .
H3A2 H -0.8546 -0.0231 -0.1323 0.081 Uiso 1 1 calc R . .
H3A3 H -0.7847 -0.0746 -0.2013 0.081 Uiso 1 1 calc R . .
C4 C -0.8211(5) -0.3358(6) -0.1916(2) 0.0464(13) Uani 1 1 d . B .
H4 H -0.8753 -0.4181 -0.1824 0.056 Uiso 1 1 calc R . .
C4A C -0.6387(5) -0.3587(7) -0.1637(2) 0.0587(17) Uani 1 1 d . . .
H4A1 H -0.5813 -0.2764 -0.1667 0.07 Uiso 1 1 calc R A 1
H4A2 H -0.6039 -0.4235 -0.1969 0.07 Uiso 1 1 calc R A 1
C5 C -0.8665(5) -0.3094(6) -0.2789(2) 0.0421(12) Uani 1 1 d . . .
H5 H -0.8066 -0.3493 -0.3103 0.051 Uiso 1 1 calc R B .
C6 C -0.9891(5) -0.2314(6) -0.3110(2) 0.0431(12) Uani 1 1 d . B .
C7 C -1.0395(6) -0.1934(6) -0.3945(2) 0.0476(14) Uani 1 1 d . . .
C8 C -0.9614(5) -0.2569(6) -0.4567(2) 0.0400(12) Uani 1 1 d . B .
C10 C -0.9320(5) -0.2167(6) -0.5883(2) 0.0422(13) Uani 1 1 d . B .
H10 H -0.8307 -0.2667 -0.5721 0.051 Uiso 1 1 calc R . .
C10A C -0.9810(6) -0.3185(7) -0.7086(3) 0.0664(17) Uani 1 1 d . B .
H10A H -1.0518 -0.379 -0.7437 0.08 Uiso 1 1 calc R . .
H10B H -0.8775 -0.3624 -0.6899 0.08 Uiso 1 1 calc R . .
C11 C -0.9029(5) -0.0858(6) -0.6262(2) 0.0393(12) Uani 1 1 d . . .
H11 H -1.0066 -0.0385 -0.6391 0.047 Uiso 1 1 calc R . .
C12 C -0.8524(5) -0.1082(6) -0.7029(2) 0.0453(13) Uani 1 1 d . B .
H12 H -0.8701 -0.0237 -0.7312 0.054 Uiso 1 1 calc R . .
C13 C -0.6743(5) -0.1410(6) -0.6918(2) 0.0439(12) Uani 1 1 d . . .
H13 H -0.6556 -0.2313 -0.671 0.053 Uiso 1 1 calc R . .
C13A C -0.6015(8) -0.2590(8) -0.7959(3) 0.100(2) Uani 1 1 d . . .
H13A H -0.506 -0.297 -0.7629 0.12 Uiso 1 1 calc R . .
H13B H -0.5848 -0.2467 -0.8473 0.12 Uiso 1 1 calc R . .
H13C H -0.6917 -0.3176 -0.7984 0.12 Uiso 1 1 calc R . .
C14 C -0.5654(5) -0.0446(6) -0.6346(3) 0.0455(13) Uani 1 1 d . . .
C14A C -0.3904(5) -0.0941(7) -0.6191(3) 0.0642(16) Uani 1 1 d . . .
H14A H -0.3584 -0.1008 -0.6675 0.077 Uiso 1 1 calc R . .
H14B H -0.3827 -0.1798 -0.5947 0.077 Uiso 1 1 calc R . .
H14C H -0.3205 -0.0328 -0.5854 0.077 Uiso 1 1 calc R . .
C14B C -0.5755(5) 0.0969(7) -0.6683(3) 0.0633(14) Uani 1 1 d . . .
H14D H -0.5758 0.0928 -0.7225 0.076 Uiso 1 1 calc R . .
H14E H -0.4838 0.1475 -0.641 0.076 Uiso 1 1 calc R . .
H14F H -0.6733 0.1388 -0.6622 0.076 Uiso 1 1 calc R . .
C15 C -0.6255(5) -0.0463(6) -0.5595(2) 0.0468(13) Uani 1 1 d . . .
H15 H -0.6198 -0.138 -0.5404 0.056 Uiso 1 1 calc R . .
C16 C -0.5360(5) 0.0423(6) -0.4928(3) 0.0618(15) Uani 1 1 d . . .
H16A H -0.421 0.0228 -0.4814 0.074 Uiso 1 1 calc R . .
H16B H -0.5509 0.1347 -0.5084 0.074 Uiso 1 1 calc R . .
C17 C -0.5978(7) 0.0205(8) -0.4206(3) 0.0816(19) Uani 1 1 d . . .
H17 H -0.7023 0.0496 -0.4222 0.098 Uiso 1 1 calc R . .
C18 C -0.5209(9) -0.0337(8) -0.3580(4) 0.108(3) Uani 1 1 d . . .
H18A H -0.4159 -0.0644 -0.3536 0.129 Uiso 1 1 calc R . .
H18B H -0.5694 -0.0428 -0.3163 0.129 Uiso 1 1 calc R . .
C21A C -0.3654(5) -0.3849(10) -0.0278(5) 0.045(5) Uiso 0.591(18) 1 d PG B 1
C22A C -0.2493(10) -0.4523(9) -0.0565(5) 0.060(4) Uiso 0.591(18) 1 d PG B 1
H22A H -0.2807 -0.5166 -0.0948 0.072 Uiso 0.591(18) 1 calc PR B 1
C23A C -0.0861(8) -0.4234(12) -0.0279(6) 0.057(3) Uiso 0.591(18) 1 d PG B 1
H23A H -0.0083 -0.4685 -0.0471 0.068 Uiso 0.591(18) 1 calc PR B 1
C24A C -0.0390(7) -0.3272(14) 0.0294(5) 0.053(3) Uiso 0.591(18) 1 d PG B 1
H24A H 0.0702 -0.3079 0.0486 0.063 Uiso 0.591(18) 1 calc PR B 1
C25A C -0.1552(13) -0.2599(11) 0.0581(4) 0.068(3) Uiso 0.591(18) 1 d PG B 1
H25A H -0.1237 -0.1955 0.0965 0.082 Uiso 0.591(18) 1 calc PR B 1
C26A C -0.3184(11) -0.2887(9) 0.0295(5) 0.064(3) Uiso 0.591(18) 1 d PG B 1
H26A H -0.3961 -0.2436 0.0487 0.077 Uiso 0.591(18) 1 calc PR B 1
C21B C -0.3585(7) -0.3673(14) -0.0243(7) 0.051(8) Uiso 0.409(18) 1 d PG B 2
C22B C -0.2669(15) -0.2869(11) 0.0336(6) 0.045(4) Uiso 0.409(18) 1 d PG B 2
H22B H -0.318 -0.2292 0.0611 0.054 Uiso 0.409(18) 1 calc PR B 2
C23B C -0.0988(15) -0.2927(13) 0.0504(5) 0.034(3) Uiso 0.409(18) 1 d PG B 2
H23B H -0.0375 -0.2389 0.0891 0.041 Uiso 0.409(18) 1 calc PR B 2
C24B C -0.0223(7) -0.3789(17) 0.0092(7) 0.049(3) Uiso 0.409(18) 1 d PG B 2
H24B H 0.0901 -0.3828 0.0204 0.059 Uiso 0.409(18) 1 calc PR B 2
C25B C -0.1139(14) -0.4594(15) -0.0488(7) 0.067(5) Uiso 0.409(18) 1 d PG B 2
H25B H -0.0628 -0.5171 -0.0763 0.08 Uiso 0.409(18) 1 calc PR B 2
C26B C -0.2820(13) -0.4536(13) -0.0655(7) 0.065(6) Uiso 0.409(18) 1 d PG B 2
H26B H -0.3433 -0.5074 -0.1043 0.078 Uiso 0.409(18) 1 calc PR B 2
N9 N -0.9987(5) -0.1904(6) -0.5230(2) 0.0437(11) Uani 1 1 d . . .
H9 H -1.056(5) -0.123(5) -0.526(3) 0.045(17) Uiso 1 1 d . . .
O1 O -1.0863(4) -0.1674(5) -0.27160(16) 0.0500(9) Uani 1 1 d . . .
O2 O -1.1448(5) -0.1131(5) -0.41680(19) 0.0751(14) Uani 1 1 d . B .
O3 O -0.8773(4) -0.3561(5) -0.44532(16) 0.0657(12) Uani 1 1 d . . .
O4 O -1.0482(3) -0.2903(5) -0.64518(15) 0.0553(9) Uani 1 1 d . . .
O5 O -0.9583(4) -0.2028(5) -0.74989(16) 0.0598(10) Uani 1 1 d . . .
O6 O -0.7922(3) -0.0038(4) -0.57488(16) 0.0441(8) Uani 1 1 d . . .
O7 O -0.6335(4) -0.1366(5) -0.76579(18) 0.0615(10) Uani 1 1 d . . .
Se1A Se -0.5884(10) -0.4223(5) -0.0569(5) 0.0786(16) Uani 0.591(18) 1 d P B 1
Se1B Se -0.5878(14) -0.3743(13) -0.0464(5) 0.081(2) Uani 0.409(18) 1 d P B 2

loop_
_atom_site_aniso_label
_atom_site_aniso_U_11
_atom_site_aniso_U_22
_atom_site_aniso_U_33
_atom_site_aniso_U_23
_atom_site_aniso_U_13
_atom_site_aniso_U_12
C2 0.057(3) 0.054(4) 0.034(2) 0.008(2) 0.013(2) 0.002(3)
C2A 0.075(4) 0.084(5) 0.049(3) 0.006(3) 0.020(3) 0.020(4)
C3 0.060(3) 0.052(4) 0.033(2) -0.002(2) 0.008(2) -0.005(3)
C3A 0.081(4) 0.062(4) 0.056(3) -0.007(3) 0.009(3) -0.009(4)
C4 0.048(3) 0.051(4) 0.036(2) 0.004(2) 0.0018(19) -0.001(3)
C4A 0.054(3) 0.084(5) 0.035(2) 0.010(3) 0.0047(19) 0.008(3)
C5 0.043(2) 0.047(3) 0.033(2) -0.004(2) 0.0027(19) -0.001(3)
C6 0.046(3) 0.050(3) 0.032(2) -0.004(2) 0.007(2) -0.002(3)
C7 0.046(3) 0.057(4) 0.038(3) 0.001(3) 0.007(2) 0.009(3)
C8 0.034(2) 0.049(4) 0.035(2) -0.001(3) 0.004(2) 0.000(3)
C10 0.038(3) 0.056(4) 0.034(2) 0.002(3) 0.010(2) 0.003(3)
C10A 0.080(4) 0.076(5) 0.046(3) -0.024(3) 0.020(3) -0.025(3)
C11 0.038(3) 0.036(3) 0.040(3) 0.003(2) 0.002(2) 0.004(2)
C12 0.048(3) 0.049(4) 0.038(2) 0.007(3) 0.008(2) 0.001(3)
C13 0.051(3) 0.045(3) 0.041(2) 0.007(2) 0.019(2) 0.008(3)
C13A 0.158(6) 0.087(6) 0.073(4) 0.001(4) 0.062(4) 0.025(5)
C14 0.043(3) 0.041(3) 0.053(3) 0.007(3) 0.012(2) 0.002(3)
C14A 0.043(3) 0.056(4) 0.091(4) 0.000(3) 0.011(3) 0.000(3)
C14B 0.062(3) 0.054(4) 0.078(3) 0.020(4) 0.025(2) -0.002(4)
C15 0.045(3) 0.042(3) 0.050(3) 0.000(2) 0.005(2) -0.001(3)
C16 0.062(3) 0.052(4) 0.063(3) -0.015(3) -0.003(3) -0.011(3)
C17 0.086(4) 0.084(5) 0.065(4) -0.028(4) -0.002(3) -0.016(4)
C18 0.135(6) 0.103(7) 0.076(4) -0.010(5) 0.007(4) -0.005(5)
N9 0.046(2) 0.052(3) 0.034(2) 0.008(2) 0.0124(18) 0.012(2)
O1 0.056(2) 0.061(2) 0.0336(16) 0.0012(18) 0.0125(15) 0.010(2)
O2 0.081(3) 0.107(4) 0.0432(19) 0.019(2) 0.0260(19) 0.051(3)
O3 0.080(2) 0.072(3) 0.0492(17) 0.012(2) 0.0229(16) 0.032(2)
O4 0.0542(18) 0.069(3) 0.0449(17) -0.0111(19) 0.0156(15) -0.0197(19)
O5 0.061(2) 0.084(3) 0.0299(16) -0.012(2) 0.0030(15) -0.016(2)
O6 0.0384(16) 0.045(2) 0.0467(17) -0.0085(17) 0.0056(14) 0.0002(17)
O7 0.076(2) 0.066(3) 0.0520(19) 0.009(2) 0.0332(18) 0.004(2)
Se1A 0.0591(15) 0.108(3) 0.060(2) 0.0385(19) -0.0022(16) -0.009(2)
Se1B 0.060(2) 0.144(7) 0.0367(12) 0.015(3) 0.0067(12) 0.022(4)

loop_
_atom_type_symbol
_atom_type_description
_atom_type_scat_dispersion_real
_atom_type_scat_dispersion_imag
_atom_type_scat_source
C C 0.0033 0.0016 'International Tables Vol C Tables 4.2.6.8 and 6.1.1.4'
H H 0 0 'International Tables Vol C Tables 4.2.6.8 and 6.1.1.4'
N N 0.0061 0.0033 'International Tables Vol C Tables 4.2.6.8 and 6.1.1.4'
O O 0.0106 0.006 'International Tables Vol C Tables 4.2.6.8 and 6.1.1.4'
Se Se -0.0929 2.2259 'International Tables Vol C Tables 4.2.6.8 and 6.1.1.4'

loop_
_diffrn_attenuator_code
_diffrn_attenuator_scale
1 13.78

loop_
_geom_angle_atom_site_label_1
_geom_angle_atom_site_label_2
_geom_angle_atom_site_label_3
_geom_angle
O1 C2 C2A 105.0(4)
O1 C2 C3 110.4(3)
C2A C2 C3 116.9(4)
C2 C3 C3A 113.6(4)
C2 C3 C4 107.0(4)
C3A C3 C4 112.3(4)
C5 C4 C4A 110.3(3)
C5 C4 C3 108.0(4)
C4A C4 C3 115.9(4)
C4 C4A Se1A 109.6(4)
C4 C4A Se1B 107.2(4)
Se1A C4A Se1B 14.8(4)
C6 C5 C4 121.6(4)
C5 C6 O1 125.0(4)
C5 C6 C7 126.3(4)
O1 C6 C7 108.6(4)
O2 C7 C6 121.1(4)
O2 C7 C8 117.2(4)
C6 C7 C8 121.7(5)
O3 C8 N9 124.7(4)
O3 C8 C7 123.8(4)
N9 C8 C7 111.5(5)
N9 C10 O4 108.8(4)
N9 C10 C11 109.4(4)
O4 C10 C11 107.1(3)
O4 C10A O5 112.2(5)
O6 C11 C10 112.1(3)
O6 C11 C12 111.7(4)
C10 C11 C12 111.8(4)
O5 C12 C13 113.6(4)
O5 C12 C11 109.9(4)
C13 C12 C11 113.5(3)
O7 C13 C12 109.1(3)
O7 C13 C14 110.0(4)
C12 C13 C14 111.9(4)
C15 C14 C14A 110.5(4)
C15 C14 C13 106.8(4)
C14A C14 C13 108.6(4)
C15 C14 C14B 110.3(4)
C14A C14 C14B 109.5(4)
C13 C14 C14B 111.1(4)
O6 C15 C16 105.0(4)
O6 C15 C14 110.3(3)
C16 C15 C14 117.0(4)
C17 C16 C15 111.0(4)
C18 C17 C16 126.2(6)
C22A C21A C26A 120
C22A C21A Se1A 124.1(5)
C26A C21A Se1A 115.8(5)
C23A C22A C21A 120
C24A C23A C22A 120
C23A C24A C25A 120
C26A C25A C24A 120
C25A C26A C21A 120
C22B C21B C26B 120
C22B C21B Se1B 122.8(7)
C26B C21B Se1B 117.1(7)
C23B C22B C21B 120
C22B C23B C24B 120
C23B C24B C25B 120
C24B C25B C26B 120
C25B C26B C21B 120
C8 N9 C10 124.5(5)
C6 O1 C2 114.7(4)
C10A O4 C10 108.7(3)
C10A O5 C12 113.2(3)
C11 O6 C15 115.0(3)
C13A O7 C13 115.7(4)
C21A Se1A C4A 100.1(5)
C21B Se1B C4A 99.6(6)

loop_
_geom_bond_atom_site_label_1
_geom_bond_atom_site_label_2
_geom_bond_distance
C2 O1 1.450(5)
C2 C2A 1.501(7)
C2 C3 1.510(6)
C3 C3A 1.523(7)
C3 C4 1.534(6)
C4 C5 1.522(5)
C4 C4A 1.529(5)
C4A Se1A 1.942(8)
C4A Se1B 2.020(10)
C5 C6 1.321(6)
C6 O1 1.364(5)
C6 C7 1.485(6)
C7 O2 1.200(5)
C7 C8 1.551(6)
C8 O3 1.217(6)
C8 N9 1.323(6)
C10 N9 1.427(5)
C10 O4 1.436(5)
C10 C11 1.525(7)
C10A O4 1.403(5)
C10A O5 1.412(6)
C11 O6 1.409(5)
C11 C12 1.533(6)
C12 O5 1.433(5)
C12 C13 1.516(6)
C13 O7 1.431(5)
C13 C14 1.542(6)
C13A O7 1.395(7)
C14 C15 1.532(6)
C14 C14A 1.531(6)
C14 C14B 1.539(7)
C15 O6 1.444(5)
C15 C16 1.530(6)
C16 C17 1.506(7)
C17 C18 1.268(8)
C21A C22A 1.39
C21A C26A 1.39
C21A Se1A 1.881(9)
C22A C23A 1.39
C23A C24A 1.39
C24A C25A 1.39
C25A C26A 1.39
C21B C22B 1.39
C21B C26B 1.39
C21B Se1B 1.897(13)
C22B C23B 1.39
C23B C24B 1.39
C24B C25B 1.39
C25B C26B 1.39
